data_7218233
loop_
_publ_author_name
'Sun, Ou'
'Gao, Ting'
'Sun, Jingwen'
'Li, Guangming'
'Li, Hongfeng'
'Xu, Hui'
'Wang, Cheng'
'Yan, Pengfei'

_publ_section_title
;
 A series of lanthanide(iii) complexes constructed from Schiff base and
 \b-diketonate ligands
;
_journal_issue 45
_journal_name_full CrystEngComm
_journal_page_first 10460
_journal_paper_doi 10.1039/C4CE01556H
_journal_volume 16
_journal_year 2014
_chemical_formula_sum 'C69 H36 Dy3 F48 N11 O16'
_chemical_formula_weight 2674.59
_chemical_name_systematic
;
 ?
;
_space_group_IT_number 2
_symmetry_space_group_name_Hall '-P 1'
_symmetry_space_group_name_H-M 'P -1'
_atom_sites_solution_hydrogens geom
_atom_sites_solution_primary direct
_atom_sites_solution_secondary difmap
_audit_creation_method SHELXL-97
_cell_angle_alpha 70.278(5)
_cell_angle_beta 74.202(5)
_cell_angle_gamma 79.033(5)
_cell_formula_units_Z 2
_cell_length_a 12.440(5)
_cell_length_b 20.322(5)
_cell_length_c 20.819(5)
_cell_measurement_temperature 293(2)
_cell_volume 4739(3)
_computing_structure_refinement 'SHELXL-97 (Sheldrick, 1997)'
_diffrn_ambient_temperature 293(2)
_diffrn_measured_fraction_theta_full 0.998
_diffrn_measured_fraction_theta_max 0.998
_diffrn_radiation_monochromator graphite
_diffrn_radiation_source 'fine-focus sealed tube'
_diffrn_radiation_type MoK\a
_diffrn_radiation_wavelength 0.71069
_diffrn_reflns_av_R_equivalents 0.0308
_diffrn_reflns_av_sigmaI/netI 0.0504
_diffrn_reflns_limit_h_max 14
_diffrn_reflns_limit_h_min -14
_diffrn_reflns_limit_k_max 24
_diffrn_reflns_limit_k_min -24
_diffrn_reflns_limit_l_max 24
_diffrn_reflns_limit_l_min -24
_diffrn_reflns_number 34230
_diffrn_reflns_theta_full 25.00
_diffrn_reflns_theta_max 25.00
_diffrn_reflns_theta_min 3.16
_exptl_absorpt_coefficient_mu 2.499
_exptl_absorpt_correction_type none
_exptl_crystal_density_diffrn 1.874
_exptl_crystal_density_method 'not measured'
_exptl_crystal_F_000 2570
_refine_diff_density_max 1.320
_refine_diff_density_min -0.902
_refine_diff_density_rms 0.094
_refine_ls_extinction_method none
_refine_ls_goodness_of_fit_ref 1.039
_refine_ls_hydrogen_treatment mixed
_refine_ls_matrix_type full
_refine_ls_number_parameters 1499
_refine_ls_number_reflns 16671
_refine_ls_number_restraints 1181
_refine_ls_restrained_S_all 1.045
_refine_ls_R_factor_all 0.0832
_refine_ls_R_factor_gt 0.0527
_refine_ls_shift/su_max 0.002
_refine_ls_shift/su_mean 0.000
_refine_ls_structure_factor_coef Fsqd
_refine_ls_weighting_details 'calc w=1/[\s^2^(Fo^2^)+(0.0452P)^2^+15.3083P] where P=(Fo^2^+2Fc^2^)/3'
_refine_ls_weighting_scheme calc
_refine_ls_wR_factor_gt 0.1139
_refine_ls_wR_factor_ref 0.1334
_reflns_number_gt 11672
_reflns_number_total 16671
_reflns_threshold_expression >2sigma(I)
_cod_data_source_file c4ce01556h2.cif
_cod_data_source_block dd
_cod_depositor_comments 'Adding full bibliography for 7218229--7218234.cif.'
_cod_database_code 7218233

loop_
_symmetry_equiv_pos_as_xyz
'x, y, z'
'-x, -y, -z'

loop_
_atom_site_label
_atom_site_type_symbol
_atom_site_fract_x
_atom_site_fract_y
_atom_site_fract_z
_atom_site_U_iso_or_equiv
_atom_site_adp_type
_atom_site_occupancy
_atom_site_symmetry_multiplicity
_atom_site_calc_flag
_atom_site_refinement_flags
C1 C 0.4380(8) 0.2713(5) 0.1987(5) 0.081(3) Uani 1 1 d .
H1 H 0.4765 0.2266 0.2115 0.098 Uiso 1 1 calc R
C2 C 0.3517(10) 0.2803(8) 0.1652(6) 0.112(4) Uani 1 1 d .
H2 H 0.3315 0.2427 0.1569 0.134 Uiso 1 1 calc R
C3 C 0.2971(10) 0.3463(9) 0.1449(7) 0.120(4) Uani 1 1 d .
H3 H 0.2408 0.3547 0.1205 0.144 Uiso 1 1 calc R
C4 C 0.3252(8) 0.3994(7) 0.1603(6) 0.096(3) Uani 1 1 d .
H4 H 0.2862 0.4440 0.1487 0.115 Uiso 1 1 calc R
C5 C 0.4122(7) 0.3866(5) 0.1934(5) 0.071(2) Uani 1 1 d .
C7 C 0.8049(6) 0.1929(4) 0.3757(4) 0.062(2) Uani 1 1 d .
H7 H 0.8016 0.1649 0.3491 0.074 Uiso 1 1 calc R
C8 C 0.8666(8) 0.1658(5) 0.4267(5) 0.080(3) Uani 1 1 d .
H8 H 0.9043 0.1206 0.4338 0.096 Uiso 1 1 calc R
C9 C 0.8718(10) 0.2056(7) 0.4665(6) 0.108(4) Uani 1 1 d .
H9 H 0.9122 0.1882 0.5015 0.129 Uiso 1 1 calc R
C10 C 0.8164(10) 0.2716(6) 0.4538(6) 0.107(4) Uani 1 1 d .
H10 H 0.8196 0.3004 0.4796 0.128 Uiso 1 1 calc R
C11 C 0.7561(8) 0.2954(5) 0.4030(5) 0.077(2) Uani 1 1 d .
C12 C 0.6897(9) 0.3644(6) 0.3900(7) 0.097(3) Uani 1 1 d .
H12 H 0.6875 0.3928 0.4173 0.116 Uiso 1 1 calc R
C13 C 0.4460(8) 0.4415(5) 0.2110(6) 0.088(3) Uani 1 1 d .
H13 H 0.4042 0.4854 0.2033 0.106 Uiso 1 1 calc R
C14 C 0.5612(9) 0.4531(5) 0.3350(7) 0.099(3) Uani 1 1 d .
H14A H 0.4861 0.4444 0.3630 0.119 Uiso 1 1 calc R
H14B H 0.5896 0.4846 0.3510 0.119 Uiso 1 1 calc R
C15 C 0.5580(9) 0.4852(5) 0.2604(7) 0.101(4) Uani 1 1 d .
H15A H 0.5011 0.5253 0.2548 0.121 Uiso 1 1 calc R
H15B H 0.6302 0.5010 0.2332 0.121 Uiso 1 1 calc R
C16 C 1.0355(7) 0.2301(4) 0.2533(5) 0.068(2) Uani 1 1 d .
H16 H 0.9909 0.2435 0.2207 0.082 Uiso 1 1 calc R
C17 C 1.0474(9) 0.2800(5) 0.2817(6) 0.088(3) Uani 1 1 d .
H17 H 1.0112 0.3254 0.2690 0.105 Uiso 1 1 calc R
C18 C 1.1131(10) 0.2610(6) 0.3285(7) 0.110(4) Uani 1 1 d .
H18 H 1.1237 0.2938 0.3477 0.132 Uiso 1 1 calc R
C19 C 1.1637(9) 0.1942(6) 0.3476(6) 0.095(3) Uani 1 1 d .
H19 H 1.2089 0.1809 0.3799 0.115 Uiso 1 1 calc R
C20 C 1.1469(7) 0.1461(5) 0.3182(4) 0.069(2) Uani 1 1 d .
C23 C 1.1756(9) -0.0373(7) 0.1182(7) 0.101(4) Uani 1 1 d .
C24 C 1.1948(9) -0.0755(5) 0.1872(9) 0.110(4) Uani 1 1 d .
H24 H 1.2383 -0.1188 0.1940 0.132 Uiso 1 1 calc R
C25 C 1.1838(9) -0.0878(5) 0.3055(7) 0.104(4) Uani 1 1 d .
H25A H 1.2329 -0.1306 0.3036 0.125 Uiso 1 1 calc R
H25B H 1.1164 -0.1001 0.3416 0.125 Uiso 1 1 calc R
C26 C 1.2425(9) -0.0389(6) 0.3219(6) 0.108(4) Uani 1 1 d .
H26A H 1.2463 -0.0565 0.3708 0.130 Uiso 1 1 calc R
H26B H 1.3186 -0.0370 0.2936 0.130 Uiso 1 1 calc R
C27 C 1.1989(7) 0.0737(6) 0.3349(5) 0.081(3) Uani 1 1 d .
H27 H 1.2455 0.0587 0.3664 0.097 Uiso 1 1 calc R
C29 C 0.8545(7) -0.0395(5) 0.2646(5) 0.070(2) Uani 1 1 d .
C30 C 0.8338(7) -0.0555(4) 0.3370(5) 0.071(2) Uani 1 1 d .
H30 H 0.7833 -0.0878 0.3651 0.085 Uiso 1 1 calc R
C31 C 0.8859(6) -0.0249(4) 0.3679(4) 0.059(2) Uani 1 1 d .
C32 C 0.8564(8) -0.0436(5) 0.4480(5) 0.082(2) Uani 1 1 d DU
C34 C 1.1411(8) 0.2041(5) 0.0776(4) 0.069(2) Uani 1 1 d .
C35 C 1.2571(8) 0.1864(5) 0.0689(5) 0.082(3) Uani 1 1 d .
H35 H 1.3055 0.2152 0.0327 0.098 Uiso 1 1 calc R
C36 C 1.3011(7) 0.1256(5) 0.1143(5) 0.071(2) Uani 1 1 d .
C38 C 0.8157(6) 0.1835(5) 0.2016(4) 0.061(2) Uani 1 1 d .
C39 C 0.5235(7) 0.1613(4) 0.3561(4) 0.062(2) Uani 1 1 d .
C40 C 0.4394(7) 0.1873(5) 0.4044(5) 0.072(2) Uani 1 1 d .
H40 H 0.3940 0.1565 0.4407 0.086 Uiso 1 1 calc R
C41 C 0.4226(6) 0.2588(5) 0.3992(4) 0.061(2) Uani 1 1 d .
C42 C 0.3216(8) 0.2841(6) 0.4487(6) 0.091(3) Uani 1 1 d D
C44 C 0.7335(9) 0.4030(6) 0.0907(6) 0.096(3) Uani 1 1 d .
C45 C 0.8131(10) 0.4372(6) 0.0987(7) 0.117(4) Uani 1 1 d .
H45 H 0.8506 0.4699 0.0597 0.140 Uiso 1 1 calc R
C46 C 0.8378(7) 0.4245(5) 0.1617(7) 0.087(3) Uani 1 1 d .
C49 C 0.5311(10) 0.2550(6) 0.6298(6) 0.096(3) Uani 1 1 d .
C50 C 0.4192(9) 0.2845(5) 0.6551(6) 0.098(3) Uani 1 1 d .
H50 H 0.3581 0.2697 0.6482 0.118 Uiso 1 1 calc R
C51 C 0.4007(9) 0.3347(5) 0.6896(6) 0.089(3) Uani 1 1 d .
C54 C 0.7373(10) 0.4638(5) 0.5722(6) 0.096(3) Uani 1 1 d .
C55 C 0.8051(10) 0.4875(6) 0.6000(7) 0.104(4) Uani 1 1 d .
H55 H 0.8477 0.5241 0.5718 0.124 Uiso 1 1 calc R
C56 C 0.8108(8) 0.4573(5) 0.6698(7) 0.086(3) Uani 1 1 d .
C59 C 0.5092(11) 0.2114(6) 0.8356(7) 0.104(4) Uani 1 1 d .
C60 C 0.4677(12) 0.2545(7) 0.8807(7) 0.135(5) Uani 1 1 d .
H60 H 0.4164 0.2381 0.9227 0.162 Uiso 1 1 calc R
C61 C 0.5034(10) 0.3219(6) 0.8626(6) 0.101(3) Uani 1 1 d .
C70 C 0.8797(9) 0.2619(6) 0.7849(7) 0.104(4) Uani 1 1 d .
C71 C 0.9298(9) 0.2816(6) 0.6579(8) 0.105(4) Uani 1 1 d .
C72 C 1.0251(10) 0.2794(10) 0.5988(10) 0.145(5) Uani 1 1 d U
C73 C 0.9278(10) 0.4671(6) 0.1632(8) 0.128(5) Uani 1 1 d D
C74 C 0.5375(13) 0.2054(7) 0.5894(8) 0.130(5) Uani 1 1 d D
C75 C 0.2803(8) 0.3603(7) 0.7175(10) 0.113(5) Uani 1 1 d .
C76 C 0.9599(9) 0.2696(7) 0.7216(8) 0.120(4) Uani 1 1 d .
H76 H 1.0354 0.2667 0.7218 0.144 Uiso 1 1 calc R
C80 C 0.8873(9) 0.4873(6) 0.6972(7) 0.111(3) Uani 1 1 d DU
C81 C 0.4581(12) 0.3593(6) 0.9194(6) 0.137(4) Uani 1 1 d DU
C83 C 0.9182(12) 0.2471(8) 0.8540(9) 0.142(4) Uani 1 1 d DU
C84 C 0.7295(18) 0.5020(8) 0.4963(8) 0.141(6) Uani 1 1 d .
C86 C 1.1004(13) 0.2697(8) 0.0253(9) 0.130(5) Uani 1 1 d .
C90 C 0.7842(9) -0.0739(6) 0.2368(6) 0.105(3) Uani 1 1 d DU
C91 C 1.2207(13) -0.0617(9) 0.0603(10) 0.148(6) Uani 1 1 d .
H91 H 1.2686 -0.1033 0.0645 0.178 Uiso 1 1 calc R
C92 C 1.1942(17) -0.0241(12) -0.0035(11) 0.173(8) Uani 1 1 d .
H92 H 1.2200 -0.0419 -0.0413 0.208 Uiso 1 1 calc R
C93 C 1.1313(14) 0.0377(10) -0.0103(7) 0.144(6) Uani 1 1 d .
H93 H 1.1156 0.0650 -0.0533 0.172 Uiso 1 1 calc R
C94 C 1.0902(9) 0.0599(6) 0.0486(6) 0.096(3) Uani 1 1 d .
H94 H 1.0443 0.1023 0.0442 0.115 Uiso 1 1 calc R
C96 C 0.5315(8) 0.0840(5) 0.3640(6) 0.096(3) Uani 1 1 d DU
C97 C 1.4292(9) 0.1075(6) 0.1030(9) 0.107(4) Uani 1 1 d .
C98 C 0.7115(18) 0.4163(13) 0.0182(9) 0.161(7) Uani 1 1 d .
C99 C 0.4589(12) 0.1398(7) 0.8607(8) 0.134(4) Uani 1 1 d DU
N1 N 0.7500(5) 0.2573(3) 0.3628(3) 0.0595(16) Uani 1 1 d .
N2 N 0.4690(5) 0.3221(4) 0.2134(4) 0.0632(17) Uani 1 1 d .
N3 N 0.5312(6) 0.4309(3) 0.2365(4) 0.078(2) Uani 1 1 d .
N4 N 0.6360(7) 0.3857(4) 0.3428(5) 0.078(2) Uani 1 1 d .
N5 N 1.1117(6) 0.0252(4) 0.1105(4) 0.081(2) Uani 1 1 d .
N6 N 1.0838(5) 0.1638(3) 0.2695(4) 0.0624(17) Uani 1 1 d .
N7 N 1.1822(6) 0.0311(4) 0.3076(4) 0.072(2) Uani 1 1 d .
N8 N 1.1546(6) -0.0518(4) 0.2380(5) 0.085(2) Uani 1 1 d .
N9 N 0.8851(4) 0.1366(3) 0.2274(3) 0.0457(13) Uani 1 1 d .
N10 N 0.7836(4) 0.2390(3) 0.2180(3) 0.0452(13) Uani 1 1 d .
N11 N 0.7669(9) 0.1733(6) 0.1453(6) 0.135(4) Uani 1 1 d .
O1 O 0.9221(4) -0.0023(3) 0.2196(3) 0.0673(15) Uani 1 1 d .
O2 O 0.9558(4) 0.0193(3) 0.3388(3) 0.0640(14) Uani 1 1 d .
O3 O 1.2488(4) 0.0838(3) 0.1653(3) 0.0726(16) Uani 1 1 d .
O4 O 1.0667(4) 0.1718(3) 0.1223(3) 0.0690(15) Uani 1 1 d .
O5 O 0.5921(4) 0.1958(2) 0.3073(3) 0.0607(13) Uani 1 1 d .
O6 O 0.4797(4) 0.3053(3) 0.3568(3) 0.0680(15) Uani 1 1 d .
O7 O 0.6742(5) 0.3601(3) 0.1374(3) 0.0780(16) Uani 1 1 d .
O8 O 0.7987(5) 0.3825(3) 0.2191(4) 0.0784(17) Uani 1 1 d .
O9 O 0.6743(6) 0.4158(3) 0.6032(4) 0.100(2) Uani 1 1 d .
O11 O 0.7581(5) 0.4090(3) 0.7143(4) 0.0872(19) Uani 1 1 d .
O12 O 0.6194(5) 0.2670(3) 0.6367(4) 0.092(2) Uani 1 1 d .
O14 O 0.4712(5) 0.3600(3) 0.7040(4) 0.0851(19) Uani 1 1 d .
O15 O 0.5766(5) 0.2221(3) 0.7818(4) 0.0849(19) Uani 1 1 d .
O16 O 0.5699(5) 0.3498(3) 0.8121(3) 0.0736(16) Uani 1 1 d .
O32 O 0.8359(5) 0.2893(4) 0.6474(4) 0.101(2) Uani 1 1 d .
O33 O 0.7763(5) 0.2631(3) 0.7920(4) 0.099(2) Uani 1 1 d .
F1A F 0.9456(7) -0.0582(6) 0.4725(4) 0.182(4) Uani 1 1 d DU
F2A F 0.7723(10) -0.0809(7) 0.4795(8) 0.105(4) Uani 0.50 1 d PDU
F3A F 0.8320(13) 0.0108(6) 0.4709(6) 0.114(4) Uani 0.50 1 d PDU
F4 F 1.4615(7) 0.0558(5) 0.0812(8) 0.226(6) Uani 1 1 d .
F5 F 1.4851(5) 0.1568(5) 0.0559(6) 0.197(5) Uani 1 1 d .
F6 F 0.2485(7) 0.3227(7) 0.4154(5) 0.198(5) Uani 1 1 d D
F7 F 0.3458(6) 0.3240(4) 0.4772(4) 0.130(3) Uani 1 1 d D
F11A F 0.285(3) 0.2360(14) 0.5038(12) 0.178(16) Uani 0.50 1 d PD
F12A F 0.6096(14) 0.0497(9) 0.3968(10) 0.144(5) Uani 0.50 1 d PDU
F12B F 0.6321(11) 0.0576(8) 0.3444(11) 0.133(5) Uani 0.50 1 d PDU
F13A F 0.4407(11) 0.0552(10) 0.4020(11) 0.135(5) Uani 0.50 1 d PDU
F13B F 0.4823(16) 0.0437(13) 0.4222(10) 0.155(6) Uani 0.50 1 d PDU
F15 F 1.0264(6) 0.4350(5) 0.1505(7) 0.200(5) Uani 1 1 d D
F16A F 0.910(3) 0.5330(8) 0.1355(17) 0.187(14) Uani 0.50 1 d PD
F17 F 0.9219(10) 0.4698(7) 0.2250(8) 0.216(6) Uani 1 1 d D
F20 F 0.6203(12) 0.1617(5) 0.5900(7) 0.264(8) Uani 1 1 d D
F21 F 0.5520(8) 0.2399(6) 0.5228(5) 0.192(4) Uani 1 1 d D
F22 F 0.4477(9) 0.1777(5) 0.5995(5) 0.195(5) Uani 1 1 d D
F23 F 0.2606(6) 0.4275(5) 0.6906(6) 0.180(4) Uani 1 1 d .
F24 F 0.2073(7) 0.3381(7) 0.7022(8) 0.239(7) Uani 1 1 d .
F25 F 0.2520(9) 0.3519(9) 0.7802(6) 0.259(8) Uani 1 1 d .
F26 F 1.0266(7) 0.2300(6) 0.5731(6) 0.196(4) Uani 1 1 d U
F27 F 1.0167(10) 0.3363(7) 0.5454(7) 0.251(6) Uani 1 1 d U
F28 F 1.1244(6) 0.2787(8) 0.6051(6) 0.245(6) Uani 1 1 d U
F30 F 0.3616(12) 0.3943(8) 0.9077(8) 0.268(6) Uani 1 1 d DU
F31 F 0.5116(11) 0.4093(5) 0.9102(4) 0.213(5) Uani 1 1 d DU
F32A F 0.4135(15) 0.3254(9) 0.9802(7) 0.169(6) Uani 0.50 1 d PDU
F35 F 0.6328(12) 0.5133(9) 0.4855(7) 0.285(9) Uani 1 1 d .
F36 F 0.7880(12) 0.4598(6) 0.4587(5) 0.212(5) Uani 1 1 d .
F37 F 0.7865(12) 0.5556(5) 0.4669(5) 0.219(5) Uani 1 1 d .
F38A F 0.8588(16) 0.4734(11) 0.7651(8) 0.141(4) Uani 0.50 1 d PDU
F38B F 0.8287(13) 0.5312(11) 0.7280(13) 0.147(5) Uani 0.50 1 d PDU
F39A F 0.888(2) 0.5531(7) 0.6751(12) 0.155(5) Uani 0.50 1 d PDU
F39B F 0.9599(16) 0.5254(11) 0.6469(9) 0.148(5) Uani 0.50 1 d PDU
F40A F 0.9901(11) 0.4616(13) 0.6812(13) 0.153(5) Uani 0.50 1 d PDU
F40B F 0.9449(18) 0.4395(9) 0.7354(12) 0.155(5) Uani 0.50 1 d PDU
F41A F 0.8496(18) -0.1161(10) 0.2055(10) 0.145(5) Uani 0.50 1 d PDU
F41B F 0.7672(17) -0.1392(7) 0.2755(9) 0.137(4) Uani 0.50 1 d PDU
F42A F 0.6954(14) -0.0973(12) 0.2811(9) 0.140(5) Uani 0.50 1 d PDU
F42B F 0.6864(14) -0.0413(11) 0.2391(13) 0.150(5) Uani 0.50 1 d PDU
F45 F 1.0109(11) 0.2694(7) 0.0138(8) 0.261(8) Uani 1 1 d .
F46 F 1.1649(10) 0.2902(7) -0.0316(6) 0.260(8) Uani 1 1 d .
F47 F 1.0844(19) 0.3222(6) 0.0476(8) 0.307(11) Uani 1 1 d .
F50A F 1.0198(14) 0.2235(14) 0.8536(13) 0.179(6) Uani 0.50 1 d PDU
F50B F 1.0011(18) 0.2809(13) 0.8398(12) 0.168(6) Uani 0.50 1 d PDU
F51A F 0.908(2) 0.3084(9) 0.8652(12) 0.182(6) Uani 0.50 1 d PDU
F51B F 0.8340(17) 0.2642(15) 0.9002(12) 0.177(6) Uani 0.50 1 d PDU
F53A F 0.481(3) 0.0991(11) 0.9178(10) 0.177(6) Uani 0.50 1 d PDU
F53B F 0.380(2) 0.1313(11) 0.9177(11) 0.164(5) Uani 0.50 1 d PDU
F54A F 0.500(2) 0.1032(11) 0.8169(12) 0.173(5) Uani 0.50 1 d PDU
F54B F 0.5417(15) 0.0906(9) 0.8775(15) 0.167(6) Uani 0.50 1 d PDU
F55A F 0.3525(14) 0.1482(12) 0.8662(17) 0.181(6) Uani 0.50 1 d PDU
F55B F 0.417(2) 0.1329(13) 0.8157(11) 0.181(6) Uani 0.50 1 d PDU
F56A F 0.854(2) 0.2132(13) 0.9091(12) 0.193(7) Uani 0.50 1 d PDU
F56B F 0.947(2) 0.1795(8) 0.8745(12) 0.178(6) Uani 0.50 1 d PDU
F60 F 0.7218(17) 0.3619(9) 0.0018(6) 0.286(10) Uani 1 1 d .
F61 F 0.7755(13) 0.4563(11) -0.0311(6) 0.335(11) Uani 1 1 d .
F62 F 0.6134(10) 0.4444(7) 0.0149(6) 0.231(6) Uani 1 1 d .
F63 F 1.4635(7) 0.0940(9) 0.1575(6) 0.244(7) Uani 1 1 d .
F66A F 0.5592(18) 0.0710(9) 0.3057(8) 0.140(4) Uani 0.50 1 d PDU
F66B F 0.4788(14) 0.0794(8) 0.3175(9) 0.130(4) Uani 0.50 1 d PDU
F99A F 0.7419(15) -0.0247(8) 0.1864(9) 0.128(4) Uani 0.50 1 d PDU
F99B F 0.828(2) -0.0797(12) 0.1762(8) 0.148(5) Uani 0.50 1 d PDU
Dy1 Dy 0.64491(3) 0.313240(17) 0.26246(2) 0.05401(11) Uani 1 1 d .
Dy2 Dy 1.05320(3) 0.069655(19) 0.22084(2) 0.05601(12) Uani 1 1 d .
Dy3 Dy 0.66058(3) 0.32297(2) 0.70853(3) 0.07641(16) Uani 1 1 d .
F11B F 0.258(4) 0.2368(15) 0.488(2) 0.24(3) Uani 0.50 1 d P
F16B F 0.952(3) 0.5142(15) 0.1047(17) 0.28(2) Uani 0.50 1 d PD
F32B F 0.4913(17) 0.3184(12) 0.9732(9) 0.181(7) Uani 0.50 1 d PDU
F2B F 0.8363(16) -0.1087(6) 0.4784(10) 0.136(5) Uani 0.50 1 d PDU
F3B F 0.7754(11) 0.0001(8) 0.4681(9) 0.112(4) Uiso 0.50 1 d PDU

loop_
_atom_site_aniso_label
_atom_site_aniso_U_11
_atom_site_aniso_U_22
_atom_site_aniso_U_33
_atom_site_aniso_U_23
_atom_site_aniso_U_13
_atom_site_aniso_U_12
C1 0.071(6) 0.098(7) 0.086(7) -0.038(6) -0.026(5) -0.003(5)
C2 0.095(8) 0.161(12) 0.113(10) -0.071(9) -0.044(7) -0.007(8)
C3 0.086(8) 0.180(14) 0.105(10) -0.052(10) -0.048(7) 0.013(9)
C4 0.061(6) 0.118(9) 0.094(8) -0.019(7) -0.030(5) 0.021(6)
C5 0.054(5) 0.085(6) 0.063(6) -0.019(5) -0.011(4) 0.010(4)
C7 0.064(5) 0.069(5) 0.058(5) -0.026(4) -0.014(4) -0.006(4)
C8 0.086(6) 0.077(6) 0.079(7) -0.020(5) -0.030(5) 0.000(5)
C9 0.129(10) 0.118(9) 0.091(8) -0.020(7) -0.064(7) -0.016(8)
C10 0.136(10) 0.110(9) 0.108(9) -0.056(7) -0.059(8) 0.001(7)
C11 0.092(7) 0.074(6) 0.084(7) -0.041(5) -0.033(5) -0.005(5)
C12 0.105(8) 0.090(7) 0.127(10) -0.067(7) -0.035(7) -0.010(6)
C13 0.068(6) 0.067(6) 0.107(8) -0.010(6) -0.019(6) 0.014(5)
C14 0.111(8) 0.061(6) 0.145(11) -0.054(7) -0.039(8) 0.005(5)
C15 0.110(8) 0.046(5) 0.149(11) -0.031(6) -0.045(8) 0.013(5)
C16 0.064(5) 0.073(5) 0.070(6) -0.016(5) -0.024(4) -0.016(4)
C17 0.103(7) 0.071(6) 0.106(8) -0.027(6) -0.047(6) -0.013(5)
C18 0.127(10) 0.098(8) 0.134(11) -0.042(8) -0.059(8) -0.028(7)
C19 0.097(7) 0.112(8) 0.097(8) -0.020(7) -0.054(6) -0.032(6)
C20 0.059(5) 0.084(6) 0.059(5) -0.002(5) -0.019(4) -0.019(4)
C23 0.082(7) 0.102(8) 0.119(10) -0.057(8) 0.008(7) -0.011(6)
C24 0.085(7) 0.065(6) 0.166(13) -0.041(8) -0.008(8) 0.006(5)
C25 0.095(8) 0.063(6) 0.126(10) 0.000(6) -0.029(7) 0.013(5)
C26 0.090(7) 0.092(8) 0.116(9) -0.004(7) -0.038(7) 0.025(6)
C27 0.064(5) 0.101(7) 0.068(6) 0.003(6) -0.029(5) -0.016(5)
C29 0.059(5) 0.073(5) 0.080(7) -0.036(5) -0.007(5) -0.003(4)
C30 0.060(5) 0.072(5) 0.081(7) -0.023(5) -0.008(5) -0.020(4)
C31 0.060(5) 0.056(4) 0.051(5) -0.003(4) -0.012(4) -0.005(4)
C32 0.092(6) 0.081(5) 0.066(6) -0.006(4) -0.019(5) -0.025(5)
C34 0.075(6) 0.075(6) 0.052(5) -0.012(4) -0.013(4) -0.011(5)
C35 0.080(6) 0.075(6) 0.070(6) -0.003(5) -0.001(5) -0.021(5)
C36 0.057(5) 0.075(6) 0.081(7) -0.030(5) -0.005(5) -0.014(4)
C38 0.046(4) 0.087(6) 0.047(5) -0.017(4) -0.001(4) -0.023(4)
C39 0.060(5) 0.065(5) 0.064(5) -0.019(4) -0.020(4) -0.009(4)
C40 0.069(5) 0.073(6) 0.065(6) -0.010(5) -0.006(4) -0.022(4)
C41 0.052(4) 0.083(6) 0.060(5) -0.030(5) -0.021(4) -0.008(4)
C42 0.063(6) 0.118(9) 0.101(9) -0.056(8) -0.005(6) -0.011(6)
C44 0.074(6) 0.106(8) 0.074(7) 0.006(6) -0.013(6) 0.005(6)
C45 0.086(8) 0.119(9) 0.112(10) 0.021(8) -0.023(7) -0.032(7)
C46 0.054(5) 0.064(6) 0.129(10) -0.014(6) -0.019(6) -0.002(4)
C49 0.100(8) 0.101(8) 0.093(8) -0.042(6) -0.012(6) -0.018(7)
C50 0.087(7) 0.097(7) 0.131(10) -0.043(7) -0.043(7) -0.016(6)
C51 0.088(7) 0.076(6) 0.100(8) -0.022(6) -0.020(6) -0.012(5)
C54 0.111(8) 0.079(7) 0.101(9) -0.036(6) -0.005(7) -0.032(6)
C55 0.127(9) 0.102(8) 0.095(9) -0.034(7) -0.008(7) -0.062(7)
C56 0.071(6) 0.082(7) 0.113(9) -0.055(7) -0.002(6) -0.009(5)
C59 0.122(10) 0.078(7) 0.109(10) 0.001(7) -0.043(8) -0.031(7)
C60 0.181(13) 0.118(10) 0.102(10) -0.040(8) 0.020(9) -0.070(9)
C61 0.127(9) 0.092(7) 0.083(8) -0.024(6) -0.001(7) -0.050(7)
C70 0.059(6) 0.104(8) 0.143(11) -0.043(8) -0.005(7) -0.010(5)
C71 0.060(7) 0.130(9) 0.141(11) -0.075(9) -0.004(7) -0.012(6)
C72 0.064(6) 0.210(13) 0.195(14) -0.136(9) 0.029(8) -0.040(9)
C73 0.083(9) 0.098(10) 0.190(17) -0.021(11) -0.012(10) -0.043(7)
C74 0.191(16) 0.109(10) 0.114(12) -0.014(9) -0.078(11) -0.048(11)
C75 0.040(5) 0.109(9) 0.182(15) -0.041(10) -0.017(7) -0.009(6)
C76 0.051(6) 0.150(11) 0.172(14) -0.084(10) -0.007(8) -0.005(6)
C80 0.079(5) 0.110(6) 0.171(9) -0.075(7) -0.012(6) -0.034(5)
C81 0.216(13) 0.117(10) 0.083(7) -0.032(7) -0.002(8) -0.069(8)
C83 0.120(8) 0.154(9) 0.162(11) -0.048(9) -0.052(7) -0.010(7)
C84 0.227(19) 0.104(10) 0.103(12) -0.038(9) -0.009(12) -0.073(11)
C86 0.112(10) 0.105(10) 0.126(12) 0.035(9) -0.024(9) -0.033(8)
C90 0.106(6) 0.129(7) 0.093(7) -0.047(5) -0.007(5) -0.043(5)
C91 0.122(11) 0.167(15) 0.185(17) -0.122(14) -0.007(12) 0.001(10)
C92 0.192(19) 0.23(2) 0.153(17) -0.139(18) -0.006(14) -0.038(16)
C93 0.173(15) 0.193(16) 0.093(10) -0.082(11) 0.005(9) -0.063(12)
C94 0.095(7) 0.127(9) 0.080(8) -0.044(7) -0.007(6) -0.040(6)
C96 0.072(5) 0.066(5) 0.141(8) -0.029(5) -0.013(5) -0.007(4)
C97 0.066(7) 0.088(8) 0.144(12) -0.017(8) -0.006(7) -0.013(6)
C98 0.153(15) 0.21(2) 0.073(11) 0.012(12) -0.029(10) -0.006(15)
C99 0.156(9) 0.108(8) 0.150(10) -0.031(6) -0.038(7) -0.051(7)
N1 0.062(4) 0.058(4) 0.064(4) -0.024(3) -0.017(3) -0.006(3)
N2 0.052(4) 0.072(4) 0.065(4) -0.025(4) -0.011(3) 0.000(3)
N3 0.077(5) 0.055(4) 0.093(6) -0.014(4) -0.020(4) 0.003(4)
N4 0.086(5) 0.057(4) 0.101(6) -0.035(4) -0.023(5) -0.008(4)
N5 0.070(5) 0.096(6) 0.073(6) -0.034(5) 0.007(4) -0.021(4)
N6 0.056(4) 0.068(4) 0.068(4) -0.013(4) -0.027(3) -0.011(3)
N7 0.057(4) 0.074(5) 0.069(5) -0.003(4) -0.020(4) 0.006(3)
N8 0.071(5) 0.063(5) 0.106(7) -0.022(5) -0.007(5) 0.004(4)
N9 0.033(3) 0.049(3) 0.053(4) -0.016(3) -0.014(3) 0.007(2)
N10 0.036(3) 0.050(3) 0.048(3) -0.021(3) -0.004(2) 0.004(2)
N11 0.133(8) 0.166(10) 0.145(10) -0.083(8) -0.073(7) 0.016(7)
O1 0.067(3) 0.083(4) 0.051(3) -0.018(3) -0.002(3) -0.027(3)
O2 0.061(3) 0.069(3) 0.056(3) -0.008(3) -0.013(3) -0.015(3)
O3 0.060(3) 0.072(4) 0.074(4) -0.012(3) -0.005(3) -0.010(3)
O4 0.064(3) 0.075(4) 0.058(4) -0.012(3) -0.007(3) -0.008(3)
O5 0.050(3) 0.054(3) 0.075(4) -0.023(3) -0.006(3) -0.004(2)
O6 0.065(3) 0.062(3) 0.076(4) -0.026(3) -0.007(3) -0.009(3)
O7 0.068(4) 0.090(4) 0.066(4) -0.008(3) -0.024(3) -0.003(3)
O8 0.073(4) 0.063(3) 0.095(5) -0.015(3) -0.013(3) -0.020(3)
O9 0.104(5) 0.079(4) 0.121(6) -0.019(4) -0.033(4) -0.028(4)
O11 0.074(4) 0.097(5) 0.097(5) -0.039(4) -0.005(4) -0.029(4)
O12 0.059(4) 0.099(5) 0.127(6) -0.058(4) 0.000(4) -0.016(3)
O14 0.058(3) 0.083(4) 0.131(6) -0.052(4) -0.025(4) -0.006(3)
O15 0.074(4) 0.064(4) 0.111(6) -0.031(4) -0.003(4) -0.012(3)
O16 0.062(3) 0.056(3) 0.098(5) -0.016(3) -0.016(3) -0.012(3)
O32 0.050(4) 0.125(6) 0.143(7) -0.069(5) -0.006(4) -0.014(4)
O33 0.066(4) 0.097(5) 0.120(6) -0.026(4) -0.012(4) -0.006(3)
F1A 0.126(6) 0.293(10) 0.086(5) 0.018(6) -0.051(4) -0.029(5)
F2A 0.133(8) 0.105(9) 0.060(7) -0.006(8) 0.020(8) -0.068(7)
F3A 0.182(10) 0.117(7) 0.054(6) -0.034(6) 0.011(7) -0.079(6)
F4 0.101(6) 0.148(7) 0.395(19) -0.121(10) 0.028(8) 0.014(5)
F5 0.074(4) 0.156(7) 0.271(12) 0.023(7) 0.008(5) -0.032(4)
F6 0.089(5) 0.336(15) 0.216(10) -0.182(11) -0.059(6) 0.082(8)
F7 0.119(5) 0.163(6) 0.145(6) -0.115(6) -0.010(4) -0.004(4)
F11A 0.18(3) 0.17(3) 0.116(15) -0.050(16) 0.090(16) -0.041(19)
F12A 0.116(7) 0.078(8) 0.222(11) -0.023(11) -0.064(8) 0.026(7)
F12B 0.082(5) 0.067(7) 0.229(12) -0.048(11) -0.010(6) 0.009(6)
F13A 0.094(7) 0.070(9) 0.218(10) -0.033(9) 0.003(7) -0.030(7)
F13B 0.142(9) 0.088(9) 0.178(8) 0.005(8) 0.001(7) -0.019(10)
F15 0.071(5) 0.180(9) 0.337(15) -0.073(9) -0.028(6) -0.024(5)
F16A 0.20(2) 0.047(8) 0.34(4) -0.015(15) -0.15(2) -0.007(10)
F17 0.202(11) 0.230(12) 0.272(15) -0.111(12) -0.027(11) -0.127(9)
F20 0.373(17) 0.173(8) 0.379(17) -0.192(11) -0.292(15) 0.162(11)
F21 0.175(8) 0.264(12) 0.139(8) -0.064(8) -0.033(7) -0.025(8)
F22 0.228(10) 0.203(9) 0.194(9) -0.124(8) 0.028(8) -0.112(8)
F23 0.087(5) 0.165(8) 0.269(12) -0.070(8) -0.032(6) 0.027(5)
F24 0.082(5) 0.309(13) 0.42(2) -0.247(14) -0.024(8) -0.026(7)
F25 0.139(8) 0.44(2) 0.118(8) -0.060(11) 0.010(7) 0.050(10)
F26 0.133(6) 0.267(9) 0.251(10) -0.198(8) 0.014(6) -0.033(6)
F27 0.185(9) 0.260(10) 0.215(12) -0.058(9) 0.095(7) -0.036(9)
F28 0.069(4) 0.499(17) 0.255(11) -0.256(11) 0.032(5) -0.071(7)
F30 0.289(12) 0.270(14) 0.264(13) -0.148(10) -0.066(11) 0.057(10)
F31 0.377(13) 0.170(7) 0.118(6) -0.055(5) 0.011(7) -0.163(8)
F32A 0.277(16) 0.128(10) 0.084(7) -0.064(6) 0.083(9) -0.099(11)
F35 0.194(11) 0.41(2) 0.182(11) 0.056(12) -0.097(10) -0.051(13)
F36 0.346(16) 0.188(9) 0.133(8) -0.068(7) -0.041(9) -0.086(10)
F37 0.411(17) 0.151(7) 0.115(7) -0.008(6) -0.053(8) -0.143(10)
F38A 0.127(10) 0.174(10) 0.168(9) -0.092(8) -0.021(8) -0.067(8)
F38B 0.119(10) 0.162(10) 0.205(13) -0.125(9) -0.007(8) -0.034(8)
F39A 0.163(12) 0.117(6) 0.214(13) -0.080(8) -0.029(9) -0.048(7)
F39B 0.112(10) 0.167(10) 0.187(12) -0.081(8) 0.005(7) -0.076(7)
F40A 0.078(6) 0.194(11) 0.215(13) -0.102(11) -0.026(8) -0.014(8)
F40B 0.128(11) 0.161(10) 0.205(13) -0.069(9) -0.059(8) -0.026(7)
F41A 0.180(11) 0.148(11) 0.147(11) -0.094(8) -0.032(8) -0.029(8)
F41B 0.176(11) 0.124(8) 0.149(9) -0.044(7) -0.049(8) -0.080(7)
F42A 0.129(9) 0.188(12) 0.126(9) -0.047(8) -0.012(7) -0.094(8)
F42B 0.127(8) 0.185(11) 0.165(12) -0.068(9) -0.057(8) -0.017(8)
F45 0.186(10) 0.242(13) 0.269(15) 0.125(11) -0.143(10) -0.058(9)
F46 0.220(11) 0.243(13) 0.140(8) 0.100(9) 0.009(8) 0.027(9)
F47 0.58(3) 0.107(7) 0.275(18) -0.036(9) -0.28(2) 0.095(12)
F50A 0.135(8) 0.216(13) 0.195(13) -0.054(13) -0.078(9) 0.007(8)
F50B 0.151(10) 0.203(12) 0.167(12) -0.029(12) -0.081(9) -0.046(9)
F51A 0.223(13) 0.171(11) 0.175(13) -0.066(10) -0.069(12) -0.016(9)
F51B 0.162(10) 0.221(13) 0.164(13) -0.082(12) -0.044(9) -0.006(10)
F53A 0.222(14) 0.121(11) 0.168(11) 0.004(9) -0.046(10) -0.058(11)
F53B 0.179(11) 0.129(11) 0.177(11) -0.028(10) -0.003(9) -0.087(9)
F54A 0.216(14) 0.118(11) 0.204(12) -0.068(9) -0.020(10) -0.072(9)
F54B 0.180(12) 0.087(8) 0.205(14) 0.005(11) -0.036(9) -0.050(7)
F55A 0.155(9) 0.171(12) 0.219(14) -0.043(13) -0.032(10) -0.071(9)
F55B 0.209(14) 0.178(13) 0.205(12) -0.071(10) -0.063(10) -0.084(11)
F56A 0.175(11) 0.200(12) 0.180(13) -0.018(12) -0.041(9) -0.035(10)
F56B 0.178(12) 0.154(9) 0.181(13) -0.010(10) -0.072(11) 0.001(8)
F60 0.45(3) 0.298(18) 0.112(9) -0.093(11) -0.114(12) 0.082(18)
F61 0.309(17) 0.51(3) 0.102(8) 0.116(12) -0.070(9) -0.190(17)
F62 0.188(10) 0.333(16) 0.161(9) -0.048(10) -0.112(9) 0.055(11)
F63 0.079(5) 0.46(2) 0.174(10) -0.068(12) -0.052(6) -0.006(8)
F66A 0.151(10) 0.097(8) 0.180(8) -0.076(8) -0.012(7) -0.010(11)
F66B 0.130(9) 0.087(8) 0.209(9) -0.072(8) -0.053(8) -0.019(8)
F99A 0.144(10) 0.153(10) 0.126(9) -0.041(7) -0.065(7) -0.057(7)
F99B 0.190(12) 0.182(13) 0.105(8) -0.076(8) -0.020(8) -0.059(9)
Dy1 0.0499(2) 0.04761(19) 0.0630(2) -0.01676(17) -0.01264(16) -0.00197(15)
Dy2 0.0477(2) 0.0572(2) 0.0553(2) -0.01115(18) -0.00872(16) -0.00236(15)
Dy3 0.0471(2) 0.0640(2) 0.1164(4) -0.0326(2) -0.0066(2) -0.00948(17)
F11B 0.17(2) 0.16(3) 0.36(5) -0.19(3) 0.18(3) -0.12(2)
F16B 0.24(3) 0.17(2) 0.38(5) 0.13(3) -0.14(3) -0.17(3)
F32B 0.301(17) 0.159(11) 0.071(10) -0.028(8) -0.009(12) -0.054(15)
F2B 0.219(12) 0.074(6) 0.083(9) -0.001(7) -0.006(12) -0.024(7)

loop_
_atom_type_symbol
_atom_type_description
_atom_type_scat_dispersion_real
_atom_type_scat_dispersion_imag
_atom_type_scat_source
C C 0.0033 0.0016 'International Tables Vol C Tables 4.2.6.8 and 6.1.1.4'
H H 0.0000 0.0000 'International Tables Vol C Tables 4.2.6.8 and 6.1.1.4'
N N 0.0061 0.0033 'International Tables Vol C Tables 4.2.6.8 and 6.1.1.4'
O O 0.0106 0.0060 'International Tables Vol C Tables 4.2.6.8 and 6.1.1.4'
F F 0.0171 0.0103 'International Tables Vol C Tables 4.2.6.8 and 6.1.1.4'
Dy Dy -0.1892 4.4098 'International Tables Vol C Tables 4.2.6.8 and 6.1.1.4'

loop_
_geom_angle_atom_site_label_1
_geom_angle_atom_site_label_2
_geom_angle_atom_site_label_3
_geom_angle
N2 C1 C2 124.0(10)
C3 C2 C1 117.9(12)
C4 C3 C2 119.6(12)
C3 C4 C5 119.2(11)
N2 C5 C4 122.6(10)
N2 C5 C13 115.9(8)
C4 C5 C13 121.5(9)
N1 C7 C8 123.0(8)
C9 C8 C7 119.4(9)
C8 C9 C10 118.2(10)
C9 C10 C11 119.7(10)
N1 C11 C10 123.3(9)
N1 C11 C12 114.9(9)
C10 C11 C12 121.8(9)
N4 C12 C11 120.9(9)
N3 C13 C5 121.3(8)
C15 C14 N4 108.5(8)
N3 C15 C14 107.3(8)
N6 C16 C17 124.3(9)
C18 C17 C16 118.1(10)
C17 C18 C19 120.4(10)
C18 C19 C20 118.8(10)
N6 C20 C19 122.5(9)
N6 C20 C27 114.8(8)
C19 C20 C27 122.7(9)
N5 C23 C91 119.5(14)
N5 C23 C24 117.4(10)
C91 C23 C24 123.2(14)
N8 C24 C23 121.8(10)
N8 C25 C26 108.2(8)
N7 C26 C25 110.2(9)
N7 C27 C20 121.5(9)
O1 C29 C30 129.0(8)
O1 C29 C90 115.0(8)
C30 C29 C90 116.1(8)
C31 C30 C29 121.5(8)
O2 C31 C30 128.2(8)
O2 C31 C32 113.2(7)
C30 C31 C32 118.6(7)
F3B C32 F1A 119.8(11)
F3B C32 F2B 112.7(12)
F1A C32 F2B 88.7(12)
F3B C32 F2A 75.6(10)
F1A C32 F2A 120.3(11)
F2B C32 F2A 39.8(7)
F3B C32 F3A 35.9(7)
F1A C32 F3A 87.4(10)
F2B C32 F3A 131.6(12)
F2A C32 F3A 105.4(11)
F3B C32 C31 110.4(10)
F1A C32 C31 111.3(8)
F2B C32 C31 112.5(12)
F2A C32 C31 115.1(10)
F3A C32 C31 113.8(8)
O4 C34 C35 127.6(8)
O4 C34 C86 115.2(9)
C35 C34 C86 117.2(9)
C34 C35 C36 120.6(8)
O3 C36 C35 127.3(8)
O3 C36 C97 113.4(9)
C35 C36 C97 119.2(9)
N9 C38 N10 123.9(8)
N9 C38 N11 118.1(8)
N10 C38 N11 117.9(8)
O5 C39 C40 126.1(7)
O5 C39 C96 116.6(7)
C40 C39 C96 117.3(8)
C41 C40 C39 121.2(8)
O6 C41 C40 127.0(7)
O6 C41 C42 115.1(8)
C40 C41 C42 117.9(8)
F11A C42 F7 98.4(18)
F11A C42 F6 116(2)
F7 C42 F6 103.6(10)
F11A C42 F11B 24(4)
F7 C42 F11B 117(2)
F6 C42 F11B 96(3)
F11A C42 C41 113.7(19)
F7 C42 C41 112.9(8)
F6 C42 C41 110.7(9)
F11B C42 C41 114.5(17)
O7 C44 C45 126.9(11)
O7 C44 C98 112.6(13)
C45 C44 C98 120.5(13)
C46 C45 C44 122.0(11)
O8 C46 C45 128.7(10)
O8 C46 C73 114.7(11)
C45 C46 C73 116.5(11)
O12 C49 C50 127.3(10)
O12 C49 C74 117.8(11)
C50 C49 C74 114.9(11)
C51 C50 C49 121.3(10)
O14 C51 C50 128.2(10)
O14 C51 C75 114.0(10)
C50 C51 C75 117.7(11)
O9 C54 C55 127.4(12)
O9 C54 C84 114.3(11)
C55 C54 C84 118.1(11)
C54 C55 C56 120.7(10)
O11 C56 C55 127.3(10)
O11 C56 C80 115.1(11)
C55 C56 C80 117.6(10)
O15 C59 C60 129.1(10)
O15 C59 C99 115.3(12)
C60 C59 C99 115.6(12)
C61 C60 C59 121.2(11)
O16 C61 C60 127.9(11)
O16 C61 C81 117.1(9)
C60 C61 C81 114.7(10)
O33 C70 C76 125.3(13)
O33 C70 C83 115.0(11)
C76 C70 C83 119.7(11)
O32 C71 C76 128.0(11)
O32 C71 C72 117.4(14)
C76 C71 C72 114.5(12)
F28 C72 F26 107.5(13)
F28 C72 F27 101.7(14)
F26 C72 F27 102.5(17)
F28 C72 C71 119.6(15)
F26 C72 C71 113.4(12)
F27 C72 C71 110.2(14)
F16A C73 F16B 40(3)
F16A C73 F15 120.2(18)
F16B C73 F15 90(2)
F16A C73 F17 95.9(18)
F16B C73 F17 129(2)
F15 C73 F17 100.4(13)
F16A C73 C46 114.5(18)
F16B C73 C46 109.9(18)
F15 C73 C46 110.9(11)
F17 C73 C46 112.8(11)
F20 C74 F22 111.7(13)
F20 C74 F21 101.4(14)
F22 C74 F21 100.7(11)
F20 C74 C49 114.8(12)
F22 C74 C49 116.6(13)
F21 C74 C49 109.5(11)
F25 C75 F24 106.6(13)
F25 C75 F23 103.3(15)
F24 C75 F23 101.9(13)
F25 C75 C51 116.4(14)
F24 C75 C51 116.0(13)
F23 C75 C51 110.9(10)
C70 C76 C71 122.0(11)
F39A C80 F40B 131.1(16)
F39A C80 F38B 53.7(11)
F40B C80 F38B 112.8(16)
F39A C80 F40A 105.6(14)
F40B C80 F40A 50.7(11)
F38B C80 F40A 139.6(15)
F39A C80 F38A 103.7(14)
F40B C80 F38A 59.9(12)
F38B C80 F38A 56.6(11)
F40A C80 F38A 107.4(15)
F39A C80 F39B 50.4(10)
F40B C80 F39B 105.9(14)
F38B C80 F39B 103.0(13)
F40A C80 F39B 59.7(11)
F38A C80 F39B 134.6(14)
F39A C80 C56 116.3(14)
F40B C80 C56 112.4(13)
F38B C80 C56 109.4(11)
F40A C80 C56 111.0(12)
F38A C80 C56 112.1(11)
F39B C80 C56 113.0(13)
F32A C81 F31 119.5(14)
F32A C81 F32B 43.4(9)
F31 C81 F32B 96.9(16)
F32A C81 F30 92.4(13)
F31 C81 F30 99.9(12)
F32B C81 F30 134.7(15)
F32A C81 C61 119.9(13)
F31 C81 C61 113.0(10)
F32B C81 C61 105.6(16)
F30 C81 C61 105.8(12)
F50B C83 F50A 51.5(12)
F50B C83 F56A 136(2)
F50A C83 F56A 111.1(19)
F50B C83 F51B 113.5(18)
F50A C83 F51B 134(2)
F56A C83 F51B 45.0(13)
F50B C83 F56B 111.0(16)
F50A C83 F56B 59.7(13)
F56A C83 F56B 65.2(14)
F51B C83 F56B 109.8(18)
F50B C83 F51A 57.5(13)
F50A C83 F51A 103.9(17)
F56A C83 F51A 101.3(17)
F51B C83 F51A 59.8(13)
F56B C83 F51A 148(2)
F50B C83 C70 107.6(16)
F50A C83 C70 116.7(16)
F56A C83 C70 115.2(17)
F51B C83 C70 109.0(16)
F56B C83 C70 105.6(15)
F51A C83 C70 106.6(15)
F35 C84 F37 114.0(18)
F35 C84 F36 105.7(16)
F37 C84 F36 99.6(14)
F35 C84 C54 115.2(15)
F37 C84 C54 113.8(14)
F36 C84 C54 106.6(14)
F45 C86 F46 106.9(18)
F45 C86 F47 102.8(17)
F46 C86 F47 101.8(14)
F45 C86 C34 115.8(12)
F46 C86 C34 117.1(14)
F47 C86 C34 110.7(16)
F42B C90 F99B 110.4(16)
F42B C90 F42A 55.5(11)
F99B C90 F42A 130.1(17)
F42B C90 F41A 138.8(17)
F99B C90 F41A 38.5(12)
F42A C90 F41A 117.0(15)
F42B C90 F41B 104.3(13)
F99B C90 F41B 103.2(15)
F42A C90 F41B 50.9(10)
F41A C90 F41B 71.2(13)
F42B C90 F99A 50.3(11)
F99B C90 F99A 66.2(12)
F42A C90 F99A 102.3(14)
F41A C90 F99A 104.2(14)
F41B C90 F99A 136.8(13)
F42B C90 C29 110.0(12)
F99B C90 C29 115.0(14)
F42A C90 C29 114.6(11)
F41A C90 C29 109.1(13)
F41B C90 C29 113.3(11)
F99A C90 C29 108.8(10)
C92 C91 C23 120.1(16)
C93 C92 C91 119.6(15)
C92 C93 C94 117.8(17)
N5 C94 C93 124.5(13)
F66A C96 F13B 125.6(19)
F66A C96 F12B 61.6(11)
F13B C96 F12B 110.8(14)
F66A C96 F12A 105.4(13)
F13B C96 F12A 73.7(13)
F12B C96 F12A 46.4(11)
F66A C96 F13A 109.7(15)
F13B C96 F13A 32.0(14)
F12B C96 F13A 132.0(14)
F12A C96 F13A 104.8(14)
F66A C96 F66B 42.8(9)
F13B C96 F66B 103.7(15)
F12B C96 F66B 103.4(14)
F12A C96 F66B 140.1(14)
F13A C96 F66B 75.2(13)
F66A C96 C39 113.1(11)
F13B C96 C39 118.2(16)
F12B C96 C39 112.8(10)
F12A C96 C39 109.8(12)
F13A C96 C39 113.5(12)
F66B C96 C39 106.3(10)
F4 C97 F63 107.0(13)
F4 C97 F5 104.1(13)
F63 C97 F5 106.9(14)
F4 C97 C36 111.8(12)
F63 C97 C36 112.9(12)
F5 C97 C36 113.6(10)
F60 C98 F62 106(2)
F60 C98 F61 105(2)
F62 C98 F61 105.7(18)
F60 C98 C44 113.4(17)
F62 C98 C44 111.6(16)
F61 C98 C44 114.2(19)
F55B C99 F53A 134(2)
F55B C99 F55A 58.1(13)
F53A C99 F55A 109.3(17)
F55B C99 F53B 106.3(15)
F53A C99 F53B 60.8(14)
F55A C99 F53B 52.4(13)
F55B C99 F54A 50.8(13)
F53A C99 F54A 103.7(17)
F55A C99 F54A 105.2(17)
F53B C99 F54A 133.4(16)
F55B C99 F54B 113.9(17)
F53A C99 F54B 45.5(13)
F55A C99 F54B 141.2(18)
F53B C99 F54B 105.0(18)
F54A C99 F54B 65.3(14)
F55B C99 C59 111.9(15)
F53A C99 C59 113.3(15)
F55A C99 C59 112.2(15)
F53B C99 C59 113.9(14)
F54A C99 C59 112.5(14)
F54B C99 C59 105.9(13)
C7 N1 C11 116.4(7)
C7 N1 Dy1 124.0(5)
C11 N1 Dy1 119.5(6)
C1 N2 C5 116.6(8)
C1 N2 Dy1 125.8(6)
C5 N2 Dy1 117.0(6)
C13 N3 C15 120.4(8)
C13 N3 Dy1 121.5(6)
C15 N3 Dy1 117.6(6)
C12 N4 C14 119.7(9)
C12 N4 Dy1 121.3(6)
C14 N4 Dy1 118.9(7)
C94 N5 C23 118.4(10)
C94 N5 Dy2 126.1(7)
C23 N5 Dy2 115.4(8)
C16 N6 C20 115.9(7)
C16 N6 Dy2 124.0(5)
C20 N6 Dy2 120.0(6)
C27 N7 C26 119.4(9)
C27 N7 Dy2 120.6(6)
C26 N7 Dy2 119.9(7)
C24 N8 C25 121.0(10)
C24 N8 Dy2 120.7(8)
C25 N8 Dy2 117.3(7)
C38 N9 Dy2 152.9(5)
C38 N10 Dy1 150.9(5)
C29 O1 Dy2 134.5(6)
C31 O2 Dy2 134.5(5)
C36 O3 Dy2 136.3(6)
C34 O4 Dy2 137.7(6)
C39 O5 Dy1 138.4(5)
C41 O6 Dy1 137.3(5)
C44 O7 Dy1 135.7(7)
C46 O8 Dy1 134.6(7)
C54 O9 Dy3 134.7(8)
C56 O11 Dy3 134.3(7)
C49 O12 Dy3 132.8(7)
C51 O14 Dy3 132.4(6)
C59 O15 Dy3 132.0(7)
C61 O16 Dy3 133.1(6)
C71 O32 Dy3 132.5(8)
C70 O33 Dy3 129.4(8)
F2B F2A C32 70.1(12)
F2B F2A F3B 118.5(16)
C32 F2A F3B 51.9(7)
F3B F3A C32 71.2(12)
F11B F11A C42 79(4)
F12B F12A C96 66.0(12)
F12B F12A F13B 109.0(18)
C96 F12A F13B 52.6(8)
F12A F12B C96 67.6(11)
F12A F12B F66A 123.0(16)
C96 F12B F66A 59.0(9)
F13B F13A C96 71.9(18)
F13B F13A F66B 120(2)
C96 F13A F66B 53.6(9)
F13A F13B C96 76.1(19)
F13A F13B F12A 128(2)
C96 F13B F12A 53.7(9)
F16B F16A C73 70.5(17)
F32B F32A C81 69.4(10)
F38B F38A F40B 115.3(15)
F38B F38A C80 60.4(10)
F40B F38A C80 58.8(9)
F39A F38B F38A 116.9(17)
F39A F38B C80 62.6(10)
F38A F38B C80 63.0(10)
F39B F39A F38B 128.8(18)
F39B F39A C80 67.1(11)
F38B F39A C80 63.7(10)
F39A F39B F40A 116.0(17)
F39A F39B C80 62.5(10)
F40A F39B C80 59.2(9)
F40B F40A C80 64.0(10)
F40B F40A F39B 119.0(17)
C80 F40A F39B 61.1(9)
F40A F40B C80 65.3(12)
F40A F40B F38A 122.3(17)
C80 F40B F38A 61.4(10)
F99B F41A C90 69.7(15)
F99B F41A F41B 116(2)
C90 F41A F41B 55.6(9)
F42A F41B C90 62.7(10)
F42A F41B F41A 111.1(14)
C90 F41B F41A 53.2(8)
F41B F42A F42B 124.7(16)
F41B F42A C90 66.3(10)
F42B F42A C90 61.5(9)
F99A F42B F42A 125.3(18)
F99A F42B C90 67.9(11)
F42A F42B C90 63.0(10)
F50B F50A C83 64.2(11)
F50B F50A F56B 125.8(16)
C83 F50A F56B 61.8(11)
F50A F50B F51A 121(2)
F50A F50B C83 64.3(12)
F51A F50B C83 63.7(11)
F50B F51A F51B 114.1(15)
F50B F51A C83 58.9(10)
F51B F51A C83 59.1(10)
F56A F51B C83 66.0(13)
F56A F51B F51A 122(2)
C83 F51B F51A 61.1(11)
F54B F53A C99 70.2(13)
F54B F53A F53B 129(2)
C99 F53A F53B 60.7(11)
F55A F53B C99 63.0(11)
F55A F53B F53A 116.9(18)
C99 F53B F53A 58.5(11)
F55B F54A C99 61.9(11)
F55B F54A F54B 117.3(17)
C99 F54A F54B 57.9(10)
F53A F54B C99 64.3(14)
F53A F54B F54A 112(2)
C99 F54B F54A 56.8(10)
F53B F55A F55B 119(2)
F53B F55A C99 64.6(12)
F55B F55A C99 59.7(11)
F54A F55B F55A 124(2)
F54A F55B C99 67.3(13)
F55A F55B C99 62.2(11)
F51B F56A C83 69.0(14)
F51B F56A F56B 127(2)
C83 F56A F56B 58.6(11)
F50A F56B C83 58.6(10)
F50A F56B F56A 103.1(17)
C83 F56B F56A 56.2(10)
F66B F66A C96 72.6(12)
F66B F66A F12B 130.3(18)
C96 F66A F12B 59.5(10)
F66A F66B C96 64.5(11)
F66A F66B F13A 106.9(17)
C96 F66B F13A 51.2(9)
F42B F99A C90 61.8(10)
F42B F99A F99B 110.3(15)
C90 F99A F99B 54.7(9)
F41A F99B C90 71.8(15)
F41A F99B F99A 130(2)
C90 F99B F99A 59.1(10)
N10 Dy1 O8 79.0(2)
N10 Dy1 O5 69.86(18)
O8 Dy1 O5 145.00(18)
N10 Dy1 O7 73.8(2)
O8 Dy1 O7 71.0(2)
O5 Dy1 O7 113.2(2)
N10 Dy1 O6 138.08(19)
O8 Dy1 O6 134.5(2)
O5 Dy1 O6 69.60(17)
O7 Dy1 O6 133.34(19)
N10 Dy1 N3 145.9(2)
O8 Dy1 N3 83.1(2)
O5 Dy1 N3 131.9(2)
O7 Dy1 N3 73.0(2)
O6 Dy1 N3 73.4(2)
N10 Dy1 N4 132.8(2)
O8 Dy1 N4 69.7(2)
O5 Dy1 N4 121.9(2)
O7 Dy1 N4 124.1(2)
O6 Dy1 N4 65.1(2)
N3 Dy1 N4 64.1(3)
N10 Dy1 N1 77.9(2)
O8 Dy1 N1 80.1(2)
O5 Dy1 N1 78.17(19)
O7 Dy1 N1 142.71(19)
O6 Dy1 N1 83.9(2)
N3 Dy1 N1 127.1(2)
N4 Dy1 N1 62.9(2)
N10 Dy1 N2 108.4(2)
O8 Dy1 N2 130.8(2)
O5 Dy1 N2 75.8(2)
O7 Dy1 N2 65.3(2)
O6 Dy1 N2 71.1(2)
N3 Dy1 N2 63.7(2)
N4 Dy1 N2 118.7(2)
N1 Dy1 N2 148.8(2)
N9 Dy2 O4 71.11(19)
N9 Dy2 O2 77.11(19)
O4 Dy2 O2 145.43(18)
N9 Dy2 O1 74.47(19)
O4 Dy2 O1 111.04(19)
O2 Dy2 O1 71.94(18)
N9 Dy2 O3 138.61(19)
O4 Dy2 O3 70.35(19)
O2 Dy2 O3 133.52(19)
O1 Dy2 O3 134.38(19)
N9 Dy2 N8 146.7(2)
O4 Dy2 N8 131.7(2)
O2 Dy2 N8 82.8(2)
O1 Dy2 N8 74.2(2)
O3 Dy2 N8 73.6(2)
N9 Dy2 N7 128.5(2)
O4 Dy2 N7 124.6(2)
O2 Dy2 N7 67.3(2)
O1 Dy2 N7 123.8(2)
O3 Dy2 N7 66.4(2)
N8 Dy2 N7 63.9(3)
N9 Dy2 N6 77.4(2)
O4 Dy2 N6 76.9(2)
O2 Dy2 N6 83.3(2)
O1 Dy2 N6 145.89(19)
O3 Dy2 N6 79.7(2)
N8 Dy2 N6 126.4(3)
N7 Dy2 N6 63.0(2)
N9 Dy2 N5 112.6(2)
O4 Dy2 N5 73.9(2)
O2 Dy2 N5 132.7(2)
O1 Dy2 N5 67.3(2)
O3 Dy2 N5 70.0(2)
N8 Dy2 N5 64.2(3)
N7 Dy2 N5 118.9(3)
N6 Dy2 N5 143.3(2)
O32 Dy3 O15 108.7(2)
O32 Dy3 O16 142.1(2)
O15 Dy3 O16 75.2(2)
O32 Dy3 O9 79.8(3)
O15 Dy3 O9 147.9(3)
O16 Dy3 O9 117.5(2)
O32 Dy3 O14 145.1(3)
O15 Dy3 O14 79.0(2)
O16 Dy3 O14 72.7(2)
O9 Dy3 O14 77.6(2)
O32 Dy3 O11 82.3(2)
O15 Dy3 O11 139.6(3)
O16 Dy3 O11 73.5(2)
O9 Dy3 O11 71.1(2)
O14 Dy3 O11 114.5(2)
O32 Dy3 O12 76.4(2)
O15 Dy3 O12 72.3(2)
O16 Dy3 O12 136.8(2)
O9 Dy3 O12 80.2(2)
O14 Dy3 O12 73.7(2)
O11 Dy3 O12 146.8(2)
O32 Dy3 O33 72.0(3)
O15 Dy3 O33 73.6(2)
O16 Dy3 O33 73.4(2)
O9 Dy3 O33 137.0(2)
O14 Dy3 O33 140.6(2)
O11 Dy3 O33 73.5(2)
O12 Dy3 O33 122.0(2)
F11A F11B C42 77(4)
F16A F16B C73 70(2)
F32A F32B C81 67.2(11)
F2A F2B C32 70.2(11)
F3A F3B C32 72.9(13)
F3A F3B F2A 116.4(17)
C32 F3B F2A 52.5(7)

loop_
_geom_bond_atom_site_label_1
_geom_bond_atom_site_label_2
_geom_bond_distance
C1 N2 1.318(11)
C1 C2 1.384(13)
C2 C3 1.366(16)
C3 C4 1.352(16)
C4 C5 1.374(13)
C5 N2 1.353(10)
C5 C13 1.448(13)
C7 N1 1.332(9)
C7 C8 1.382(12)
C8 C9 1.360(14)
C9 C10 1.361(14)
C10 C11 1.366(13)
C11 N1 1.341(10)
C11 C12 1.466(13)
C12 N4 1.249(12)
C13 N3 1.263(12)
C14 C15 1.476(14)
C14 N4 1.488(11)
C15 N3 1.475(12)
C16 N6 1.336(10)
C16 C17 1.383(12)
C17 C18 1.351(14)
C18 C19 1.358(14)
C19 C20 1.388(13)
C20 N6 1.361(10)
C20 C27 1.456(12)
C23 N5 1.349(13)
C23 C91 1.395(17)
C23 C24 1.444(17)
C24 N8 1.250(14)
C25 N8 1.458(13)
C25 C26 1.510(15)
C26 N7 1.450(11)
C27 N7 1.255(11)
C29 O1 1.222(9)
C29 C30 1.391(12)
C29 C90 1.540(14)
C30 C31 1.368(11)
C31 O2 1.254(9)
C31 C32 1.533(12)
C32 F3B 1.289(13)
C32 F1A 1.290(10)
C32 F2B 1.298(13)
C32 F2A 1.299(12)
C32 F3A 1.301(12)
C34 O4 1.226(9)
C34 C35 1.397(12)
C34 C86 1.511(15)
C35 C36 1.397(12)
C36 O3 1.224(9)
C36 C97 1.537(13)
C38 N9 1.240(9)
C38 N10 1.250(9)
C38 N11 1.544(12)
C39 O5 1.236(9)
C39 C40 1.400(11)
C39 C96 1.511(12)
C40 C41 1.398(11)
C41 O6 1.236(9)
C41 C42 1.522(12)
C42 F11A 1.266(16)
C42 F7 1.269(10)
C42 F6 1.277(11)
C42 F11B 1.28(3)
C44 O7 1.237(11)
C44 C45 1.385(16)
C44 C98 1.53(2)
C45 C46 1.357(16)
C46 O8 1.243(12)
C46 C73 1.553(16)
C49 O12 1.225(12)
C49 C50 1.439(14)
C49 C74 1.493(16)
C50 C51 1.387(14)
C51 O14 1.242(11)
C51 C75 1.511(14)
C54 O9 1.254(11)
C54 C55 1.374(14)
C54 C84 1.528(18)
C55 C56 1.390(15)
C56 O11 1.246(11)
C56 C80 1.533(14)
C59 O15 1.183(13)
C59 C60 1.427(17)
C59 C99 1.559(16)
C60 C61 1.418(14)
C61 O16 1.188(11)
C61 C81 1.542(16)
C70 O33 1.250(11)
C70 C76 1.400(16)
C70 C83 1.556(19)
C71 O32 1.218(12)
C71 C76 1.407(17)
C71 C72 1.464(16)
C72 F28 1.273(15)
C72 F26 1.282(15)
C72 F27 1.32(2)
C73 F16A 1.267(16)
C73 F16B 1.271(18)
C73 F15 1.278(12)
C73 F17 1.288(14)
C74 F20 1.226(13)
C74 F22 1.281(12)
C74 F21 1.305(12)
C75 F25 1.216(17)
C75 F24 1.241(14)
C75 F23 1.292(14)
C80 F39A 1.261(13)
C80 F40B 1.272(14)
C80 F38B 1.274(13)
C80 F40A 1.285(14)
C80 F38A 1.305(14)
C80 F39B 1.309(14)
C81 F32A 1.248(12)
C81 F31 1.252(10)
C81 F32B 1.268(12)
C81 F30 1.313(12)
C83 F50B 1.262(15)
C83 F50A 1.263(15)
C83 F56A 1.269(16)
C83 F51B 1.296(16)
C83 F56B 1.304(15)
C83 F51A 1.322(15)
C84 F35 1.25(2)
C84 F37 1.293(14)
C84 F36 1.336(17)
C86 F45 1.201(16)
C86 F46 1.223(15)
C86 F47 1.26(2)
C90 F42B 1.266(14)
C90 F99B 1.266(15)
C90 F42A 1.283(13)
C90 F41A 1.283(14)
C90 F41B 1.322(13)
C90 F99A 1.331(14)
C91 C92 1.38(2)
C92 C93 1.33(2)
C93 C94 1.384(15)
C94 N5 1.315(13)
C96 F66A 1.273(14)
C96 F13B 1.276(15)
C96 F12B 1.279(13)
C96 F12A 1.295(13)
C96 F13A 1.303(14)
C96 F66B 1.346(14)
C97 F4 1.237(15)
C97 F63 1.247(16)
C97 F5 1.296(12)
C98 F60 1.24(2)
C98 F62 1.25(2)
C98 F61 1.26(2)
C99 F55B 1.248(15)
C99 F53A 1.268(16)
C99 F55A 1.280(15)
C99 F53B 1.298(15)
C99 F54A 1.306(15)
C99 F54B 1.324(15)
N1 Dy1 2.585(7)
N2 Dy1 2.610(7)
N3 Dy1 2.503(7)
N4 Dy1 2.544(8)
N5 Dy2 2.620(8)
N6 Dy2 2.575(7)
N7 Dy2 2.569(7)
N8 Dy2 2.506(7)
N9 Dy2 2.264(5)
N10 Dy1 2.278(5)
O1 Dy2 2.399(5)
O2 Dy2 2.388(5)
O3 Dy2 2.419(5)
O4 Dy2 2.369(5)
O5 Dy1 2.399(5)
O6 Dy1 2.413(5)
O7 Dy1 2.400(6)
O8 Dy1 2.384(6)
O9 Dy3 2.350(7)
O11 Dy3 2.361(6)
O12 Dy3 2.362(7)
O14 Dy3 2.351(6)
O15 Dy3 2.336(7)
O16 Dy3 2.336(6)
O32 Dy3 2.313(6)
O33 Dy3 2.417(7)
F2A F2B 0.884(14)
F2A F3B 1.587(19)
F3A F3B 0.798(14)
F11A F11B 0.53(8)
F12A F12B 1.01(2)
F12A F13B 1.54(2)
F12B F66A 1.31(2)
F13A F13B 0.71(3)
F13A F66B 1.62(2)
F16A F16B 0.86(6)
F32A F32B 0.929(17)
F38A F38B 1.22(2)
F38A F40B 1.29(2)
F38B F39A 1.15(2)
F39A F39B 1.10(2)
F39B F40A 1.29(2)
F40A F40B 1.10(2)
F41A F99B 0.84(3)
F41A F41B 1.52(2)
F41B F42A 1.12(2)
F42A F42B 1.19(2)
F42B F99A 1.10(2)
F50A F50B 1.10(2)
F50A F56B 1.28(2)
F50B F51A 1.24(2)
F51A F51B 1.30(3)
F51B F56A 0.98(3)
F53A F54B 1.00(3)
F53A F53B 1.30(3)
F53B F55A 1.14(2)
F54A F55B 1.10(3)
F54A F54B 1.42(3)
F55A F55B 1.23(3)
F56A F56B 1.39(3)
F66A F66B 0.959(18)
F99A F99B 1.42(2)
